data_4326742
loop_
_publ_author_name
'Rosario M. P. Colodrero'
'Aurelio Cabeza'
'Pascual Olivera-Pastor'
'Duane Choquesillo-Lazarte'
'Juan M. Garcia-Ruiz'
'Adele Turner'
'Gheorghe Ilia'
'Bianca Maranescu'
'Konstantinos E. Papathanasiou'
'Gary B. Hix'
'Konstantinos D. Demadis'
'Miguel A. G. Aranda'

_publ_section_title
;
 Divalent Metal Vinylphosphonate Layered Materials: Compositional
 Variability, Structural Peculiarities, Dehydration Behavior, and
 Photoluminescent Properties
;
_journal_name_full 'Inorganic Chemistry'
_journal_page_first 11202
_journal_page_last 11211
_journal_paper_doi 10.1021/ic201760w
_journal_volume 50
_journal_year 2011
_chemical_formula_moiety 'C8 H9 Co O4 P'
_chemical_formula_sum 'C8 H9 Co O4 P'
_chemical_formula_weight 259.05
_chemical_name_systematic
; 

 ? 

;
_space_group_IT_number 7
_symmetry_cell_setting monoclinic
_symmetry_space_group_name_Hall 'P -2yac'
_symmetry_space_group_name_H-M 'P 1 n 1'
_atom_sites_solution_hydrogens geom
_atom_sites_solution_primary direct
_atom_sites_solution_secondary difmap
_audit_creation_method SHELXL-97
_cell_angle_alpha 90.00
_cell_angle_beta 92.201(12)
_cell_angle_gamma 90.00
_cell_formula_units_Z 2
_cell_length_a 4.9388(11)
_cell_length_b 15.844(4)
_cell_length_c 5.7119(13)
_cell_measurement_reflns_used 4234
_cell_measurement_temperature 293(2)
_cell_measurement_theta_max 65.88
_cell_measurement_theta_min 2.79
_cell_volume 446.63(18)
_computing_cell_refinement 'Bruker SAINT'
_computing_data_collection 'Bruker APEX2'
_computing_data_reduction 'Bruker SAINT'
_computing_structure_refinement 'SHELXL-97 (Sheldrick, 2008)'
_computing_structure_solution 'SHELXS-97 (Sheldrick, 2008)'
_diffrn_ambient_temperature 293(2)
_diffrn_measured_fraction_theta_full 0.992
_diffrn_measured_fraction_theta_max 0.992
_diffrn_measurement_device_type 'Bruker X8 Proteum'
_diffrn_measurement_method '\f and \w scans'
_diffrn_radiation_monochromator 'graded multilayer optics'
_diffrn_radiation_source 'fine-focus rotating anode'
_diffrn_radiation_type CuK\a
_diffrn_radiation_wavelength 1.54178
_diffrn_reflns_av_R_equivalents 0.0754
_diffrn_reflns_av_sigmaI/netI 0.0633
_diffrn_reflns_limit_h_max 4
_diffrn_reflns_limit_h_min -5
_diffrn_reflns_limit_k_max 18
_diffrn_reflns_limit_k_min -18
_diffrn_reflns_limit_l_max 6
_diffrn_reflns_limit_l_min -6
_diffrn_reflns_number 5602
_diffrn_reflns_theta_full 66.03
_diffrn_reflns_theta_max 66.03
_diffrn_reflns_theta_min 2.79
_exptl_absorpt_coefficient_mu 16.667
_exptl_absorpt_correction_T_max 0.7316
_exptl_absorpt_correction_T_min 0.3883
_exptl_absorpt_correction_type multi-scan
_exptl_absorpt_process_details 'SADABS, 2010 (Bruker)'
_exptl_crystal_colour colourless
_exptl_crystal_density_diffrn 1.926
_exptl_crystal_description plate
_exptl_crystal_F_000 262
_exptl_crystal_size_max 0.07
_exptl_crystal_size_mid 0.04
_exptl_crystal_size_min 0.02
_refine_diff_density_max 1.086
_refine_diff_density_min -0.872
_refine_diff_density_rms 0.195
_refine_ls_abs_structure_details 'Flack H D (1983), Acta Cryst. A39, 876-881'
_refine_ls_abs_structure_Flack -0.014(11)
_refine_ls_extinction_method none
_refine_ls_goodness_of_fit_ref 1.008
_refine_ls_hydrogen_treatment constr
_refine_ls_matrix_type full
_refine_ls_number_parameters 164
_refine_ls_number_reflns 1412
_refine_ls_number_restraints 2
_refine_ls_restrained_S_all 1.007
_refine_ls_R_factor_all 0.0767
_refine_ls_R_factor_gt 0.0723
_refine_ls_shift/su_max 0.000
_refine_ls_shift/su_mean 0.000
_refine_ls_structure_factor_coef Fsqd
_refine_ls_weighting_details 'calc w=1/[\s^2^(Fo^2^)+(0.1467P)^2^+0.9421P] where P=(Fo^2^+2Fc^2^)/3'
_refine_ls_weighting_scheme calc
_refine_ls_wR_factor_gt 0.1822
_refine_ls_wR_factor_ref 0.1887
_reflns_number_gt 1296
_reflns_number_total 1412
_reflns_threshold_expression >2sigma(I)
_cod_data_source_file ic201760w_si_002_4.cif
_cod_data_source_block CoC8H7O3P_H2O_0m
_cod_database_code 4326742

loop_
_symmetry_equiv_pos_as_xyz
'x, y, z'
'x+1/2, -y, z+1/2'

loop_
_atom_site_label
_atom_site_type_symbol
_atom_site_fract_x
_atom_site_fract_y
_atom_site_fract_z
_atom_site_U_iso_or_equiv
_atom_site_adp_type
_atom_site_occupancy
_atom_site_symmetry_multiplicity
_atom_site_calc_flag
_atom_site_refinement_flags
_atom_site_disorder_assembly
_atom_site_disorder_group
O4 O 1.1848(18) -0.1080(4) 0.4444(11) 0.0410(18) Uani 1 1 d . . .
H4A H 1.2001 -0.1030 0.5925 0.049 Uiso 1 1 d R . .
H4B H 1.0410 -0.0974 0.3631 0.049 Uiso 1 1 d R . .
Co01 Co 1.4800(3) -0.01148(8) 0.4358(2) 0.0294(5) Uani 1 1 d . . .
O1 O 1.1788(12) 0.0600(4) 0.2327(10) 0.0267(13) Uani 1 1 d . . .
P1 P 1.0386(4) 0.10501(13) 0.4377(3) 0.0258(6) Uani 1 1 d . . .
C2 C 1.105(2) 0.2171(8) 0.400(2) 0.052(3) Uani 1 1 d . B .
O2 O 1.7332(12) 0.0912(4) 0.4359(11) 0.0290(14) Uani 1 1 d . . .
C3 C 1.256(6) 0.2412(10) 0.231(4) 0.127(10) Uani 1 1 d . . .
H3A H 1.2920 0.2983 0.2093 0.152 Uiso 1 1 calc R . .
H3B H 1.3292 0.2014 0.1317 0.152 Uiso 1 1 calc R . .
O3 O 1.6848(13) -0.0713(4) 0.1632(10) 0.0298(14) Uani 1 1 d . . .
C4 C 0.991(2) 0.2851(7) 0.557(2) 0.047(3) Uani 1 1 d . . .
C7 C 0.812(3) 0.4187(9) 0.826(3) 0.070(4) Uani 1 1 d . . .
H7 H 0.7463 0.4638 0.9119 0.084 Uiso 1 1 calc R A 1
C5 C 0.740(5) 0.2873(17) 0.627(6) 0.063(8) Uani 0.518(18) 1 d P B 1
H5A H 0.6278 0.2412 0.5952 0.075 Uiso 0.518(18) 1 calc PR B 1
C6 C 0.634(8) 0.359(2) 0.750(6) 0.085(10) Uani 0.518(18) 1 d P B 1
H6A H 0.4497 0.3635 0.7759 0.101 Uiso 0.518(18) 1 calc PR B 1
C8 C 1.088(9) 0.4163(19) 0.783(5) 0.082(11) Uani 0.518(18) 1 d P B 1
H8A H 1.2040 0.4588 0.8366 0.098 Uiso 0.518(18) 1 calc PR B 1
C9 C 1.183(5) 0.3476(14) 0.656(6) 0.061(8) Uani 0.518(18) 1 d P B 1
H9A H 1.3675 0.3414 0.6351 0.073 Uiso 0.518(18) 1 calc PR B 1
C5B C 0.948(5) 0.2718(16) 0.776(5) 0.050(7) Uani 0.482(18) 1 d P B 2
H5B H 0.9719 0.2184 0.8413 0.060 Uiso 0.482(18) 1 calc PR B 2
C6B C 0.865(8) 0.338(2) 0.911(6) 0.076(10) Uani 0.482(18) 1 d P B 2
H6B H 0.8438 0.3287 1.0702 0.092 Uiso 0.482(18) 1 calc PR B 2
C8B C 0.845(7) 0.4309(15) 0.587(7) 0.076(11) Uani 0.482(18) 1 d P B 2
H8B H 0.8146 0.4836 0.5189 0.091 Uiso 0.482(18) 1 calc PR B 2
C9B C 0.924(5) 0.3649(15) 0.456(5) 0.047(6) Uani 0.482(18) 1 d P B 2
H9B H 0.9340 0.3717 0.2948 0.057 Uiso 0.482(18) 1 calc PR B 2

loop_
_atom_site_aniso_label
_atom_site_aniso_U_11
_atom_site_aniso_U_22
_atom_site_aniso_U_33
_atom_site_aniso_U_23
_atom_site_aniso_U_13
_atom_site_aniso_U_12
O4 0.048(5) 0.047(4) 0.028(4) 0.001(3) -0.010(3) -0.011(3)
Co01 0.0209(8) 0.0428(8) 0.0243(7) 0.0013(8) -0.0006(5) 0.0002(8)
O1 0.015(3) 0.052(4) 0.014(2) -0.005(2) 0.005(2) 0.003(3)
P1 0.0169(13) 0.0372(12) 0.0236(11) -0.0019(9) 0.0034(9) 0.0005(8)
C2 0.039(8) 0.059(7) 0.058(7) -0.003(5) 0.022(5) 0.001(5)
O2 0.007(4) 0.045(3) 0.036(3) -0.001(3) 0.006(2) -0.002(2)
C3 0.18(2) 0.041(8) 0.166(19) 0.018(10) 0.138(18) 0.018(11)
O3 0.013(3) 0.056(4) 0.020(3) 0.001(3) 0.002(2) 0.000(3)
C4 0.037(7) 0.036(5) 0.068(7) -0.003(5) 0.016(6) -0.003(4)
C7 0.066(10) 0.054(8) 0.092(11) -0.023(7) 0.014(8) 0.011(7)
C5 0.030(14) 0.065(16) 0.093(19) -0.035(14) 0.013(14) -0.009(11)
C6 0.07(2) 0.09(2) 0.09(2) -0.026(19) 0.021(18) 0.016(18)
C8 0.12(3) 0.067(17) 0.056(16) -0.033(14) 0.034(18) -0.022(19)
C9 0.032(14) 0.031(11) 0.12(2) -0.002(12) 0.013(14) -0.005(9)
C5B 0.037(16) 0.041(12) 0.074(17) -0.005(11) 0.009(12) -0.005(10)
C6B 0.08(2) 0.076(19) 0.073(19) -0.027(16) 0.014(17) 0.012(17)
C8B 0.08(2) 0.024(12) 0.13(3) 0.012(14) -0.01(2) -0.005(12)
C9B 0.029(14) 0.059(13) 0.054(14) -0.007(11) 0.010(10) -0.001(10)

loop_
_atom_type_symbol
_atom_type_description
_atom_type_scat_dispersion_real
_atom_type_scat_dispersion_imag
_atom_type_scat_source
C C 0.0181 0.0091 'International Tables Vol C Tables 4.2.6.8 and 6.1.1.4'
H H 0.0000 0.0000 'International Tables Vol C Tables 4.2.6.8 and 6.1.1.4'
O O 0.0492 0.0322 'International Tables Vol C Tables 4.2.6.8 and 6.1.1.4'
P P 0.2955 0.4335 'International Tables Vol C Tables 4.2.6.8 and 6.1.1.4'
Co Co -2.3653 3.6143 'International Tables Vol C Tables 4.2.6.8 and 6.1.1.4'

loop_
_geom_angle_atom_site_label_1
_geom_angle_atom_site_label_2
_geom_angle_atom_site_label_3
_geom_angle
_geom_angle_site_symmetry_1
_geom_angle_site_symmetry_3
H4A O4 H4B 124.5 . .
O2 Co01 O1 91.4(3) . 2
O2 Co01 O3 92.7(3) . .
O1 Co01 O3 102.2(2) 2 .
O2 Co01 O4 173.7(3) . .
O1 Co01 O4 91.0(3) 2 .
O3 Co01 O4 92.5(3) . .
O2 Co01 O1 89.5(2) . .
O1 Co01 O1 157.5(3) 2 .
O3 Co01 O1 100.3(2) . .
O4 Co01 O1 86.0(3) . .
O2 Co01 O3 87.1(2) . 2_455
O1 Co01 O3 92.2(2) 2 2_455
O3 Co01 O3 165.6(3) . 2_455
O4 Co01 O3 87.0(3) . 2_455
O1 Co01 O3 65.3(2) . 2_455
P1 O1 Co01 125.1(4) . 2_454
P1 O1 Co01 98.8(3) . .
Co01 O1 Co01 122.4(3) 2_454 .
O2 P1 O3 112.7(4) 1_455 2_455
O2 P1 O1 113.5(4) 1_455 .
O3 P1 O1 105.2(3) 2_455 .
O2 P1 C2 108.7(5) 1_455 .
O3 P1 C2 110.8(5) 2_455 .
O1 P1 C2 105.8(4) . .
C3 C2 C4 117.7(12) . .
C3 C2 P1 118.9(11) . .
C4 C2 P1 123.4(8) . .
P1 O2 Co01 135.8(4) 1_655 .
C2 C3 H3A 120.0 . .
C2 C3 H3B 120.0 . .
H3A C3 H3B 120.0 . .
P1 O3 Co01 123.2(4) 2_554 .
P1 O3 Co01 90.7(3) 2_554 2_554
Co01 O3 Co01 118.4(3) . 2_554
C5B C4 C5 61.3(19) . .
C5B C4 C9B 119.4(16) . .
C5 C4 C9B 83.7(18) . .
C5B C4 C9 82.2(17) . .
C5 C4 C9 117.8(17) . .
C9B C4 C9 72.3(15) . .
C5B C4 C2 122.1(14) . .
C5 C4 C2 124.6(14) . .
C9B C4 C2 118.4(14) . .
C9 C4 C2 117.3(13) . .
C6 C7 C6B 65(2) . .
C6 C7 C8 123.4(19) . .
C6B C7 C8 82(2) . .
C6 C7 C8B 83(2) . .
C6B C7 C8B 116.3(19) . .
C8 C7 C8B 71(2) . .
C6 C7 H7 118.3 . .
C6B C7 H7 125.9 . .
C8 C7 H7 118.3 . .
C8B C7 H7 117.7 . .
C4 C5 C6 122(2) . .
C4 C5 H5A 118.9 . .
C6 C5 H5A 118.9 . .
C7 C6 C5 118(3) . .
C7 C6 H6A 121.2 . .
C5 C6 H6A 121.2 . .
C7 C8 C9 118(3) . .
C7 C8 H8A 121.2 . .
C9 C8 H8A 121.2 . .
C8 C9 C4 120(3) . .
C8 C9 H9A 120.0 . .
C4 C9 H9A 120.0 . .
C4 C5B C6B 119(3) . .
C4 C5B H5B 120.7 . .
C6B C5B H5B 120.7 . .
C5B C6B C7 124(3) . .
C5B C6B H6B 117.8 . .
C7 C6B H6B 117.8 . .
C9B C8B C7 119(2) . .
C9B C8B H8B 120.6 . .
C7 C8B H8B 120.6 . .
C8B C9B C4 122(2) . .
C8B C9B H9B 119.0 . .
C4 C9B H9B 119.0 . .

loop_
_geom_bond_atom_site_label_1
_geom_bond_atom_site_label_2
_geom_bond_distance
_geom_bond_site_symmetry_2
O4 Co01 2.115(7) .
O4 H4A 0.8500 .
O4 H4B 0.8500 .
Co01 O2 2.052(6) .
Co01 O1 2.075(6) 2
Co01 O3 2.113(6) .
Co01 O1 2.170(7) .
Co01 O3 2.383(6) 2_455
O1 P1 1.556(6) .
O1 Co01 2.075(6) 2_454
P1 O2 1.524(6) 1_455
P1 O3 1.547(6) 2_455
P1 C2 1.820(13) .
C2 C3 1.30(2) .
C2 C4 1.521(16) .
O2 P1 1.524(6) 1_655
C3 H3A 0.9300 .
C3 H3B 0.9300 .
O3 P1 1.547(6) 2_554
O3 Co01 2.383(6) 2_554
C4 C5B 1.30(3) .
C4 C5 1.32(3) .
C4 C9B 1.42(3) .
C4 C9 1.47(3) .
C7 C6 1.35(4) .
C7 C6B 1.38(4) .
C7 C8 1.40(4) .
C7 C8B 1.40(4) .
C7 H7 0.9300 .
C5 C6 1.44(4) .
C5 H5A 0.9300 .
C6 H6A 0.9300 .
C8 C9 1.40(4) .
C8 H8A 0.9300 .
C9 H9A 0.9300 .
C5B C6B 1.38(4) .
C5B H5B 0.9300 .
C6B H6B 0.9300 .
C8B C9B 1.35(4) .
C8B H8B 0.9300 .
C9B H9B 0.9300 .

loop_
_geom_hbond_atom_site_label_D
_geom_hbond_atom_site_label_H
_geom_hbond_atom_site_label_A
_geom_hbond_distance_DH
_geom_hbond_distance_HA
_geom_hbond_distance_DA
_geom_hbond_angle_DHA
_geom_hbond_site_symmetry_A
O4 H4A O2 0.85 1.97 2.821(9) 179.6 2_455
O4 H4A O1 0.85 2.56 2.989(10) 112.5 2
O4 H4B O3 0.85 2.10 2.951(10) 179.8 1_455
